data_7005575
loop_
_publ_author_name
'Elsegood, Mark R. J.'
'Kelly, Paul F.'
'Reid, Gillian'
'Staniland, Paul M.'

_publ_section_title
;
 Sulfimidation--a new and versatile strategy for the post ring-closure
 derivatisation of mixed thia/oxa crowns.
;
_journal_issue 17
_journal_name_full 'Dalton transactions (Cambridge, England : 2003)'
_journal_page_first 1665
_journal_page_last 1667
_journal_paper_doi 10.1039/b703252h
_journal_year 2007
_chemical_formula_moiety 'C14 H34 N Na O7 S 2+, (C24 H20 B 1-)2'
_chemical_formula_sum 'C62 H74 B2 N Na O7 S'
_chemical_formula_weight 1021.89
_chemical_name_systematic
;
?
;
_space_group_IT_number 14
_symmetry_cell_setting monoclinic
_symmetry_space_group_name_Hall '-P 2ybc'
_symmetry_space_group_name_H-M 'P 1 21/c 1'
_atom_sites_solution_hydrogens geom
_atom_sites_solution_primary direct
_atom_sites_solution_secondary difmap
_audit_creation_method SHELXL-97
_cell_angle_alpha 90.00
_cell_angle_beta 100.926(2)
_cell_angle_gamma 90.00
_cell_formula_units_Z 4
_cell_length_a 17.7978(11)
_cell_length_b 17.6584(11)
_cell_length_c 18.0403(12)
_cell_measurement_reflns_used 5265
_cell_measurement_temperature 150(2)
_cell_measurement_theta_max 22.49
_cell_measurement_theta_min 2.31
_cell_volume 5566.9(6)
_computing_cell_refinement 'Bruker SAINT'
_computing_data_collection 'Bruker SMART'
_computing_data_reduction 'Bruker SAINT'
_computing_molecular_graphics 'Bruker SHELXTL'
_computing_publication_material 'Bruker SHELXTL and local programs'
_computing_structure_refinement 'Bruker SHELXTL'
_computing_structure_solution 'Bruker SHELXTL'
_diffrn_ambient_temperature 150(2)
_diffrn_measured_fraction_theta_full 0.999
_diffrn_measured_fraction_theta_max 0.999
_diffrn_measurement_device_type 'Bruker SMART 1000 CCD diffractometer'
_diffrn_measurement_method '\w rotation with narrow frames'
_diffrn_radiation_monochromator graphite
_diffrn_radiation_source 'sealed tube'
_diffrn_radiation_type MoK\a
_diffrn_radiation_wavelength 0.71073
_diffrn_reflns_av_R_equivalents 0.0806
_diffrn_reflns_av_sigmaI/netI 0.0792
_diffrn_reflns_limit_h_max 21
_diffrn_reflns_limit_h_min -21
_diffrn_reflns_limit_k_max 20
_diffrn_reflns_limit_k_min -21
_diffrn_reflns_limit_l_max 21
_diffrn_reflns_limit_l_min -21
_diffrn_reflns_number 39754
_diffrn_reflns_theta_full 25.00
_diffrn_reflns_theta_max 25.00
_diffrn_reflns_theta_min 1.17
_diffrn_standards_decay_% 0
_diffrn_standards_number 0
_exptl_absorpt_coefficient_mu 0.120
_exptl_absorpt_correction_T_max 0.980
_exptl_absorpt_correction_T_min 0.962
_exptl_absorpt_correction_type multi-scan
_exptl_absorpt_process_details 'SADABS v2.10, Sheldrick, G.M., (2003)'
_exptl_crystal_colour colourless
_exptl_crystal_density_diffrn 1.219
_exptl_crystal_density_method 'not measured'
_exptl_crystal_description block
_exptl_crystal_F_000 2184
_exptl_crystal_size_max 0.33
_exptl_crystal_size_mid 0.23
_exptl_crystal_size_min 0.17
_refine_diff_density_max 0.659
_refine_diff_density_min -0.363
_refine_diff_density_rms 0.050
_refine_ls_extinction_method none
_refine_ls_goodness_of_fit_ref 1.024
_refine_ls_hydrogen_treatment constr
_refine_ls_matrix_type full
_refine_ls_number_parameters 841
_refine_ls_number_reflns 9772
_refine_ls_number_restraints 646
_refine_ls_restrained_S_all 1.025
_refine_ls_R_factor_all 0.1275
_refine_ls_R_factor_gt 0.0561
_refine_ls_shift/su_max 0.000
_refine_ls_shift/su_mean 0.000
_refine_ls_structure_factor_coef Fsqd
_refine_ls_weighting_details 'calc w=1/[\s^2^(Fo^2^)+(0.0599P)^2^+2.9690P] where P=(Fo^2^+2Fc^2^)/3'
_refine_ls_weighting_scheme calc
_refine_ls_wR_factor_gt 0.1248
_refine_ls_wR_factor_ref 0.1624
_reflns_number_gt 5168
_reflns_number_total 9772
_reflns_threshold_expression I>2\s(I)
_cod_data_source_file b703252h.txt
_cod_data_source_block 3
_cod_original_sg_symbol_H-M P2(1)/c
_cod_database_code 7005575

loop_
_symmetry_equiv_pos_as_xyz
'x, y, z'
'-x, y+1/2, -z+1/2'
'-x, -y, -z'
'x, -y-1/2, z-1/2'

loop_
_atom_site_label
_atom_site_type_symbol
_atom_site_fract_x
_atom_site_fract_y
_atom_site_fract_z
_atom_site_U_iso_or_equiv
_atom_site_adp_type
_atom_site_occupancy
_atom_site_symmetry_multiplicity
_atom_site_calc_flag
_atom_site_refinement_flags
_atom_site_disorder_assembly
_atom_site_disorder_group
N1 N 0.2474(2) 0.7475(2) 0.2683(2) 0.0512(11) Uani 0.772(2) 1 d PDU A 1
S1 S 0.26633(7) 0.66907(8) 0.23002(7) 0.0453(4) Uani 0.772(2) 1 d PDU A 1
C1 C 0.1718(4) 0.6437(4) 0.1795(3) 0.0480(14) Uani 0.772(2) 1 d PDU A 1
H1A H 0.1505 0.6854 0.1452 0.058 Uiso 0.772(2) 1 calc PR A 1
H1B H 0.1748 0.5978 0.1487 0.058 Uiso 0.772(2) 1 calc PR A 1
C2 C 0.1203(3) 0.6289(3) 0.2361(3) 0.0477(12) Uani 0.772(2) 1 d PDU A 1
H2A H 0.1136 0.6761 0.2637 0.057 Uiso 0.772(2) 1 calc PR A 1
H2B H 0.0693 0.6119 0.2094 0.057 Uiso 0.772(2) 1 calc PR A 1
O1 O 0.15361(16) 0.57244(17) 0.28750(18) 0.0398(8) Uani 0.772(2) 1 d PDU A 1
C3 C 0.1025(4) 0.5495(3) 0.3364(4) 0.0520(14) Uani 0.772(2) 1 d PDU A 1
H3A H 0.0553 0.5274 0.3061 0.062 Uiso 0.772(2) 1 calc PR A 1
H3B H 0.0879 0.5940 0.3640 0.062 Uiso 0.772(2) 1 calc PR A 1
C4 C 0.1417(5) 0.4924(5) 0.3910(7) 0.050(2) Uani 0.772(2) 1 d PDU A 1
H4A H 0.1886 0.5145 0.4216 0.060 Uiso 0.772(2) 1 calc PR A 1
H4B H 0.1076 0.4762 0.4254 0.060 Uiso 0.772(2) 1 calc PR A 1
O2 O 0.16068(19) 0.4296(2) 0.34936(19) 0.0383(8) Uani 0.772(2) 1 d PDU A 1
C5 C 0.1942(3) 0.3694(3) 0.3975(3) 0.0461(13) Uani 0.772(2) 1 d PDU A 1
H5A H 0.1570 0.3495 0.4270 0.055 Uiso 0.772(2) 1 calc PR A 1
H5B H 0.2398 0.3879 0.4331 0.055 Uiso 0.772(2) 1 calc PR A 1
C6 C 0.2165(5) 0.3088(4) 0.3480(5) 0.047(2) Uani 0.772(2) 1 d PDU A 1
H6A H 0.2363 0.2640 0.3785 0.057 Uiso 0.772(2) 1 calc PR A 1
H6B H 0.1718 0.2932 0.3097 0.057 Uiso 0.772(2) 1 calc PR A 1
O3 O 0.2748(2) 0.34054(19) 0.3124(2) 0.0405(8) Uani 0.772(2) 1 d PDU A 1
C7 C 0.2952(3) 0.2909(3) 0.2563(3) 0.0506(14) Uani 0.772(2) 1 d PDU A 1
H7A H 0.2516 0.2847 0.2136 0.061 Uiso 0.772(2) 1 calc PR A 1
H7B H 0.3099 0.2404 0.2782 0.061 Uiso 0.772(2) 1 calc PR A 1
C8 C 0.3612(3) 0.3272(4) 0.2300(3) 0.0478(15) Uani 0.772(2) 1 d PDU A 1
H8A H 0.4045 0.3333 0.2730 0.057 Uiso 0.772(2) 1 calc PR A 1
H8B H 0.3784 0.2950 0.1916 0.057 Uiso 0.772(2) 1 calc PR A 1
O4 O 0.3377(2) 0.3996(2) 0.1984(2) 0.0462(9) Uani 0.772(2) 1 d PDU A 1
C9 C 0.3983(4) 0.4358(4) 0.1703(3) 0.0598(15) Uani 0.772(2) 1 d PDU A 1
H9A H 0.4249 0.3983 0.1437 0.072 Uiso 0.772(2) 1 calc PR A 1
H9B H 0.4358 0.4568 0.2129 0.072 Uiso 0.772(2) 1 calc PR A 1
C10 C 0.3669(4) 0.4986(4) 0.1168(5) 0.0556(19) Uani 0.772(2) 1 d PDU A 1
H10A H 0.4070 0.5158 0.0894 0.067 Uiso 0.772(2) 1 calc PR A 1
H10B H 0.3233 0.4792 0.0791 0.067 Uiso 0.772(2) 1 calc PR A 1
O5 O 0.3420(3) 0.5611(2) 0.1559(2) 0.0491(10) Uani 0.772(2) 1 d PDU A 1
C11 C 0.3178(3) 0.6216(3) 0.1044(3) 0.0580(14) Uani 0.772(2) 1 d PDU A 1
H11A H 0.2679 0.6092 0.0722 0.070 Uiso 0.772(2) 1 calc PR A 1
H11B H 0.3556 0.6297 0.0714 0.070 Uiso 0.772(2) 1 calc PR A 1
C12 C 0.3107(8) 0.6926(5) 0.1502(9) 0.063(3) Uani 0.772(2) 1 d PDU A 1
H12A H 0.2793 0.7308 0.1181 0.076 Uiso 0.772(2) 1 calc PR A 1
H12B H 0.3621 0.7146 0.1685 0.076 Uiso 0.772(2) 1 calc PR A 1
N1X N 0.1366(10) 0.6302(10) 0.1587(9) 0.065(5) Uani 0.228(2) 1 d PDU A 2
S1X S 0.2009(2) 0.6315(2) 0.2339(3) 0.0445(14) Uani 0.228(2) 1 d PDU A 2
C1X C 0.1506(9) 0.6686(8) 0.3034(9) 0.053(4) Uani 0.228(2) 1 d PDU A 2
H1C H 0.1872 0.6875 0.3478 0.063 Uiso 0.228(2) 1 calc PR A 2
H1D H 0.1169 0.7109 0.2820 0.063 Uiso 0.228(2) 1 calc PR A 2
C2X C 0.1029(8) 0.6035(8) 0.3264(9) 0.045(3) Uani 0.228(2) 1 d PDU A 2
H2C H 0.0788 0.6190 0.3692 0.053 Uiso 0.228(2) 1 calc PR A 2
H2D H 0.0620 0.5888 0.2836 0.053 Uiso 0.228(2) 1 calc PR A 2
O1X O 0.1545(7) 0.5408(6) 0.3482(8) 0.056(4) Uani 0.228(2) 1 d PDU A 2
C3X C 0.1155(16) 0.4852(15) 0.385(3) 0.059(9) Uani 0.228(2) 1 d PDU A 2
H3C H 0.0707 0.4647 0.3500 0.071 Uiso 0.228(2) 1 calc PR A 2
H3D H 0.0975 0.5080 0.4290 0.071 Uiso 0.228(2) 1 calc PR A 2
C4X C 0.1721(11) 0.4237(10) 0.4111(10) 0.065(5) Uani 0.228(2) 1 d PDU A 2
H4C H 0.2179 0.4453 0.4441 0.078 Uiso 0.228(2) 1 calc PR A 2
H4D H 0.1493 0.3858 0.4408 0.078 Uiso 0.228(2) 1 calc PR A 2
O2X O 0.1936(7) 0.3884(7) 0.3485(7) 0.044(3) Uani 0.228(2) 1 d PDU A 2
C5X C 0.2367(14) 0.3218(13) 0.3694(12) 0.041(6) Uani 0.228(2) 1 d PDU A 2
H5C H 0.2066 0.2857 0.3940 0.049 Uiso 0.228(2) 1 calc PR A 2
H5D H 0.2841 0.3343 0.4056 0.049 Uiso 0.228(2) 1 calc PR A 2
C6X C 0.2562(9) 0.2866(9) 0.2996(9) 0.050(4) Uani 0.228(2) 1 d PDU A 2
H6C H 0.2822 0.2374 0.3118 0.060 Uiso 0.228(2) 1 calc PR A 2
H6D H 0.2094 0.2783 0.2612 0.060 Uiso 0.228(2) 1 calc PR A 2
O3X O 0.3054(6) 0.3385(7) 0.2729(7) 0.041(3) Uani 0.228(2) 1 d PDU A 2
C7X C 0.3280(12) 0.3127(11) 0.2049(10) 0.052(5) Uani 0.228(2) 1 d PDU A 2
H7C H 0.2827 0.3077 0.1639 0.063 Uiso 0.228(2) 1 calc PR A 2
H7D H 0.3533 0.2626 0.2133 0.063 Uiso 0.228(2) 1 calc PR A 2
C8X C 0.3819(10) 0.3695(9) 0.1843(12) 0.060(5) Uani 0.228(2) 1 d PDU A 2
H8C H 0.4262 0.3754 0.2263 0.072 Uiso 0.228(2) 1 calc PR A 2
H8D H 0.4013 0.3520 0.1392 0.072 Uiso 0.228(2) 1 calc PR A 2
O4X O 0.3441(7) 0.4405(7) 0.1686(8) 0.048(3) Uani 0.228(2) 1 d PDU A 2
C9X C 0.3964(12) 0.4922(11) 0.144(2) 0.069(10) Uani 0.228(2) 1 d PDU A 2
H9C H 0.4175 0.4692 0.1027 0.083 Uiso 0.228(2) 1 calc PR A 2
H9D H 0.4395 0.5021 0.1868 0.083 Uiso 0.228(2) 1 calc PR A 2
C10X C 0.3574(13) 0.5656(10) 0.1183(11) 0.052(5) Uani 0.228(2) 1 d PDU A 2
H10C H 0.3935 0.5984 0.0975 0.063 Uiso 0.228(2) 1 calc PR A 2
H10D H 0.3131 0.5553 0.0774 0.063 Uiso 0.228(2) 1 calc PR A 2
O5X O 0.3319(8) 0.6043(7) 0.1777(8) 0.057(4) Uani 0.228(2) 1 d PDU A 2
C11X C 0.309(3) 0.6801(13) 0.164(3) 0.045(6) Uani 0.228(2) 1 d PDU A 2
H11C H 0.2805 0.6835 0.1109 0.054 Uiso 0.228(2) 1 calc PR A 2
H11D H 0.3554 0.7115 0.1672 0.054 Uiso 0.228(2) 1 calc PR A 2
C12X C 0.2578(7) 0.7159(7) 0.2164(8) 0.023(2) Uani 0.228(2) 1 d PDU A 2
H12C H 0.2248 0.7568 0.1906 0.027 Uiso 0.228(2) 1 calc PR A 2
H12D H 0.2890 0.7357 0.2637 0.027 Uiso 0.228(2) 1 calc PR A 2
Na1 Na 0.25284(7) 0.46737(7) 0.26876(7) 0.0411(3) Uani 1 1 d . . .
O6 O 0.17024(14) 0.45232(15) 0.15430(13) 0.0550(7) Uani 1 1 d . A .
H6 H 0.1891 0.4556 0.1085 0.066 Uiso 1 1 calc R . .
C13 C 0.4035(2) 0.4676(2) 0.4011(2) 0.0525(10) Uani 1 1 d . . .
H13A H 0.3923 0.4449 0.4475 0.079 Uiso 1 1 calc R A .
H13B H 0.4504 0.4979 0.4133 0.079 Uiso 1 1 calc R . .
H13C H 0.4106 0.4273 0.3657 0.079 Uiso 1 1 calc R . .
O7 O 0.34106(13) 0.51515(13) 0.36744(13) 0.0465(6) Uani 1 1 d . A .
H7 H 0.3362 0.5651 0.3854 0.056 Uiso 1 1 calc R . .
C14 C 0.0916(2) 0.4382(2) 0.1524(2) 0.0599(11) Uani 1 1 d . . .
H14A H 0.0837 0.4256 0.2032 0.090 Uiso 1 1 calc R A .
H14B H 0.0748 0.3958 0.1182 0.090 Uiso 1 1 calc R . .
H14C H 0.0619 0.4835 0.1342 0.090 Uiso 1 1 calc R . .
B1 B 0.4577(2) 0.7544(2) 0.4482(2) 0.0290(8) Uani 1 1 d . . .
C15 C 0.39735(18) 0.69467(17) 0.47497(17) 0.0312(8) Uani 1 1 d . . .
C16 C 0.31777(18) 0.70291(19) 0.46136(19) 0.0373(8) Uani 1 1 d . . .
H16 H 0.2956 0.7448 0.4321 0.045 Uiso 1 1 calc R . .
C17 C 0.2696(2) 0.6521(2) 0.4889(2) 0.0463(9) Uani 1 1 d . . .
H17 H 0.2158 0.6601 0.4781 0.056 Uiso 1 1 calc R . .
C18 C 0.2993(2) 0.5903(2) 0.53179(19) 0.0426(9) Uani 1 1 d . . .
H18 H 0.2666 0.5557 0.5507 0.051 Uiso 1 1 calc R . .
C19 C 0.3774(2) 0.58033(19) 0.54633(18) 0.0405(9) Uani 1 1 d . . .
H19 H 0.3993 0.5387 0.5762 0.049 Uiso 1 1 calc R . .
C20 C 0.4243(2) 0.63078(18) 0.51763(18) 0.0367(8) Uani 1 1 d . . .
H20 H 0.4778 0.6214 0.5275 0.044 Uiso 1 1 calc R . .
C21 C 0.41626(17) 0.80821(17) 0.37695(17) 0.0300(7) Uani 1 1 d . . .
C22 C 0.43465(18) 0.80674(18) 0.30473(17) 0.0326(8) Uani 1 1 d . . .
H22 H 0.4710 0.7706 0.2946 0.039 Uiso 1 1 calc R . .
C23 C 0.40205(19) 0.85587(19) 0.24714(19) 0.0384(8) Uani 1 1 d . . .
H23 H 0.4162 0.8525 0.1991 0.046 Uiso 1 1 calc R . .
C24 C 0.3494(2) 0.90920(19) 0.25945(19) 0.0397(9) Uani 1 1 d . . .
H24 H 0.3271 0.9427 0.2202 0.048 Uiso 1 1 calc R . .
C25 C 0.32943(19) 0.91326(18) 0.32993(19) 0.0381(8) Uani 1 1 d . . .
H25 H 0.2930 0.9496 0.3393 0.046 Uiso 1 1 calc R . .
C26 C 0.36254(18) 0.86442(18) 0.38663(18) 0.0341(8) Uani 1 1 d . . .
H26 H 0.3484 0.8689 0.4347 0.041 Uiso 1 1 calc R . .
C27 C 0.52666(18) 0.70398(17) 0.42226(17) 0.0292(7) Uani 1 1 d . . .
C28 C 0.5090(2) 0.64462(18) 0.36947(18) 0.0354(8) Uani 1 1 d . . .
H28 H 0.4568 0.6338 0.3497 0.042 Uiso 1 1 calc R . .
C29 C 0.5650(2) 0.60145(18) 0.34522(19) 0.0404(9) Uani 1 1 d . . .
H29 H 0.5505 0.5616 0.3100 0.048 Uiso 1 1 calc R . .
C30 C 0.6415(2) 0.61611(19) 0.3721(2) 0.0421(9) Uani 1 1 d . . .
H30 H 0.6800 0.5875 0.3548 0.051 Uiso 1 1 calc R . .
C31 C 0.6612(2) 0.67286(19) 0.42440(19) 0.0406(9) Uani 1 1 d . . .
H31 H 0.7136 0.6832 0.4440 0.049 Uiso 1 1 calc R . .
C32 C 0.60424(18) 0.71529(18) 0.44876(18) 0.0347(8) Uani 1 1 d . . .
H32 H 0.6194 0.7538 0.4853 0.042 Uiso 1 1 calc R . .
C33 C 0.49428(17) 0.80932(17) 0.51940(17) 0.0307(8) Uani 1 1 d . . .
C34 C 0.52258(18) 0.88151(18) 0.50813(18) 0.0335(8) Uani 1 1 d . . .
H34 H 0.5170 0.9000 0.4579 0.040 Uiso 1 1 calc R . .
C35 C 0.55828(18) 0.92721(19) 0.56664(19) 0.0374(8) Uani 1 1 d . . .
H35 H 0.5773 0.9754 0.5559 0.045 Uiso 1 1 calc R . .
C36 C 0.56644(19) 0.90323(19) 0.64056(19) 0.0390(9) Uani 1 1 d . . .
H36 H 0.5909 0.9344 0.6810 0.047 Uiso 1 1 calc R . .
C37 C 0.5381(2) 0.8326(2) 0.65433(19) 0.0446(9) Uani 1 1 d . . .
H37 H 0.5424 0.8153 0.7048 0.054 Uiso 1 1 calc R . .
C38 C 0.50347(19) 0.78685(19) 0.59511(17) 0.0368(8) Uani 1 1 d . . .
H38 H 0.4853 0.7384 0.6063 0.044 Uiso 1 1 calc R . .
B2 B -0.0146(2) 0.7559(2) 0.5137(2) 0.0329(9) Uani 1 1 d . . .
C39 C -0.04153(17) 0.69061(18) 0.44787(18) 0.0320(8) Uani 1 1 d . . .
C40 C -0.06355(19) 0.70993(19) 0.37114(19) 0.0401(9) Uani 1 1 d . . .
H40 H -0.0589 0.7612 0.3567 0.048 Uiso 1 1 calc R . .
C41 C -0.0919(2) 0.6572(2) 0.31552(19) 0.0438(9) Uani 1 1 d . . .
H41 H -0.1065 0.6727 0.2644 0.053 Uiso 1 1 calc R . .
C42 C -0.0986(2) 0.5820(2) 0.3352(2) 0.0460(9) Uani 1 1 d . . .
H42 H -0.1191 0.5457 0.2980 0.055 Uiso 1 1 calc R . .
C43 C -0.0753(2) 0.5606(2) 0.4094(2) 0.0440(9) Uani 1 1 d . . .
H43 H -0.0785 0.5089 0.4231 0.053 Uiso 1 1 calc R . .
C44 C -0.04711(19) 0.61386(18) 0.46415(19) 0.0377(8) Uani 1 1 d . . .
H44 H -0.0310 0.5974 0.5148 0.045 Uiso 1 1 calc R . .
C45 C 0.04519(17) 0.81547(18) 0.48497(17) 0.0300(7) Uani 1 1 d . . .
C46 C 0.05160(18) 0.89209(18) 0.50604(18) 0.0339(8) Uani 1 1 d . . .
H46 H 0.0186 0.9114 0.5372 0.041 Uiso 1 1 calc R . .
C47 C 0.10420(19) 0.9409(2) 0.48326(19) 0.0391(9) Uani 1 1 d . . .
H47 H 0.1061 0.9924 0.4985 0.047 Uiso 1 1 calc R . .
C48 C 0.15385(19) 0.9148(2) 0.43849(19) 0.0416(9) Uani 1 1 d . . .
H48 H 0.1903 0.9477 0.4233 0.050 Uiso 1 1 calc R . .
C49 C 0.14916(19) 0.84005(19) 0.41651(19) 0.0392(9) Uani 1 1 d . . .
H49 H 0.1828 0.8210 0.3859 0.047 Uiso 1 1 calc R . .
C50 C 0.09565(19) 0.79231(19) 0.43872(18) 0.0371(8) Uani 1 1 d . . .
H50 H 0.0932 0.7413 0.4216 0.044 Uiso 1 1 calc R . .
C51 C -0.09105(18) 0.80175(17) 0.52899(18) 0.0320(8) Uani 1 1 d . . .
C52 C -0.08913(19) 0.84728(18) 0.59338(18) 0.0360(8) Uani 1 1 d . . .
H52 H -0.0427 0.8504 0.6293 0.043 Uiso 1 1 calc R . .
C53 C -0.1520(2) 0.88791(19) 0.6068(2) 0.0408(9) Uani 1 1 d . . .
H53 H -0.1480 0.9178 0.6512 0.049 Uiso 1 1 calc R . .
C54 C -0.2204(2) 0.88509(19) 0.5559(2) 0.0431(9) Uani 1 1 d . . .
H54 H -0.2637 0.9124 0.5651 0.052 Uiso 1 1 calc R . .
C55 C -0.22480(19) 0.84206(19) 0.4915(2) 0.0406(9) Uani 1 1 d . . .
H55 H -0.2712 0.8403 0.4554 0.049 Uiso 1 1 calc R . .
C56 C -0.16152(18) 0.80127(18) 0.47911(19) 0.0365(8) Uani 1 1 d . . .
H56 H -0.1664 0.7716 0.4345 0.044 Uiso 1 1 calc R . .
C57 C 0.03124(18) 0.71235(17) 0.58981(18) 0.0318(8) Uani 1 1 d . . .
C58 C 0.00280(19) 0.69955(19) 0.65627(18) 0.0374(8) Uani 1 1 d . . .
H58 H -0.0458 0.7198 0.6599 0.045 Uiso 1 1 calc R . .
C59 C 0.0429(2) 0.6585(2) 0.7171(2) 0.0434(9) Uani 1 1 d . . .
H59 H 0.0219 0.6527 0.7615 0.052 Uiso 1 1 calc R . .
C60 C 0.1124(2) 0.62627(19) 0.71372(19) 0.0422(9) Uani 1 1 d . . .
H60 H 0.1394 0.5977 0.7549 0.051 Uiso 1 1 calc R . .
C61 C 0.1421(2) 0.63641(19) 0.64870(19) 0.0409(9) Uani 1 1 d . . .
H61 H 0.1898 0.6141 0.6448 0.049 Uiso 1 1 calc R . .
C62 C 0.10266(19) 0.67895(18) 0.58952(19) 0.0373(8) Uani 1 1 d . . .
H62 H 0.1252 0.6859 0.5463 0.045 Uiso 1 1 calc R . .

loop_
_atom_site_aniso_label
_atom_site_aniso_U_11
_atom_site_aniso_U_22
_atom_site_aniso_U_33
_atom_site_aniso_U_23
_atom_site_aniso_U_13
_atom_site_aniso_U_12
N1 0.046(2) 0.048(2) 0.060(3) -0.001(2) 0.011(2) -0.002(2)
S1 0.0452(8) 0.0533(9) 0.0368(7) -0.0011(6) 0.0065(6) -0.0036(6)
C1 0.057(4) 0.047(4) 0.029(3) 0.009(3) -0.020(2) -0.012(3)
C2 0.032(2) 0.040(3) 0.066(3) 0.010(2) -0.007(2) 0.004(2)
O1 0.0324(18) 0.0417(19) 0.046(2) 0.0086(15) 0.0100(15) 0.0019(14)
C3 0.056(4) 0.036(3) 0.074(4) -0.005(2) 0.037(3) -0.001(3)
C4 0.068(6) 0.042(3) 0.051(4) -0.006(2) 0.036(5) -0.015(3)
O2 0.042(2) 0.036(2) 0.037(2) 0.0007(15) 0.0106(16) -0.0047(16)
C5 0.044(3) 0.051(3) 0.044(3) 0.014(3) 0.013(3) -0.003(2)
C6 0.052(4) 0.034(4) 0.056(5) 0.011(3) 0.012(4) -0.010(3)
O3 0.040(2) 0.036(2) 0.047(2) -0.0019(17) 0.0115(16) -0.0007(16)
C7 0.052(4) 0.039(3) 0.060(4) -0.012(3) 0.010(3) -0.001(3)
C8 0.049(4) 0.044(3) 0.052(4) -0.012(3) 0.014(3) 0.009(3)
O4 0.040(2) 0.053(2) 0.048(2) -0.0012(18) 0.0142(17) 0.0018(19)
C9 0.052(4) 0.076(4) 0.058(4) 0.004(3) 0.028(3) 0.007(3)
C10 0.058(5) 0.067(4) 0.049(4) -0.006(2) 0.030(4) -0.003(3)
O5 0.055(3) 0.059(2) 0.037(3) -0.0072(19) 0.019(2) -0.007(2)
C11 0.082(4) 0.057(3) 0.040(3) -0.005(2) 0.021(3) -0.023(3)
C12 0.091(6) 0.055(4) 0.051(7) -0.010(4) 0.029(5) -0.029(4)
N1X 0.081(13) 0.038(9) 0.068(9) -0.019(8) -0.009(7) -0.016(8)
S1X 0.040(3) 0.036(2) 0.061(3) -0.008(2) 0.015(2) -0.0098(19)
C1X 0.054(11) 0.045(7) 0.064(10) -0.003(7) 0.026(7) -0.003(7)
C2X 0.037(9) 0.048(8) 0.049(10) -0.012(7) 0.007(6) -0.009(5)
O1X 0.050(8) 0.046(6) 0.075(10) -0.010(6) 0.020(8) 0.001(6)
C3X 0.060(19) 0.054(12) 0.067(17) -0.002(11) 0.025(15) 0.007(10)
C4X 0.074(13) 0.066(11) 0.065(13) 0.006(8) 0.034(11) 0.021(9)
O2X 0.054(9) 0.034(7) 0.044(8) 0.002(5) 0.008(6) -0.001(5)
C5X 0.048(15) 0.019(9) 0.055(14) 0.001(8) 0.007(10) -0.015(9)
C6X 0.045(11) 0.047(11) 0.054(10) 0.002(8) 0.002(8) 0.008(7)
O3X 0.030(7) 0.044(8) 0.047(7) -0.010(6) 0.000(5) 0.006(6)
C7X 0.062(15) 0.043(8) 0.051(12) -0.019(9) 0.008(10) -0.002(10)
C8X 0.049(12) 0.063(9) 0.072(13) 0.000(10) 0.020(9) 0.009(7)
O4X 0.036(8) 0.051(7) 0.063(10) -0.013(7) 0.021(7) 0.000(5)
C9X 0.034(15) 0.044(8) 0.14(3) -0.022(11) 0.056(15) 0.004(8)
C10X 0.056(14) 0.044(8) 0.059(14) -0.026(7) 0.015(11) -0.004(8)
O5X 0.072(9) 0.035(6) 0.080(10) -0.007(7) 0.052(8) 0.010(6)
C11X 0.067(16) 0.031(8) 0.044(17) -0.001(9) 0.030(11) 0.002(9)
C12X 0.030(4) 0.010(3) 0.025(4) 0.004(3) -0.002(3) 0.010(2)
Na1 0.0424(8) 0.0422(8) 0.0375(8) 0.0028(6) 0.0047(6) -0.0002(6)
O6 0.0448(16) 0.0820(19) 0.0366(15) -0.0043(14) 0.0033(12) 0.0056(14)
C13 0.044(2) 0.047(2) 0.061(3) -0.005(2) -0.004(2) 0.0035(19)
O7 0.0415(15) 0.0432(15) 0.0504(16) -0.0106(12) -0.0021(12) 0.0059(12)
C14 0.063(3) 0.055(3) 0.057(3) 0.001(2) -0.001(2) -0.017(2)
B1 0.028(2) 0.033(2) 0.025(2) -0.0012(16) 0.0045(16) -0.0019(17)
C15 0.035(2) 0.0348(19) 0.0230(17) -0.0018(15) 0.0038(14) 0.0014(15)
C16 0.032(2) 0.044(2) 0.038(2) 0.0023(17) 0.0104(16) 0.0030(16)
C17 0.034(2) 0.059(3) 0.050(2) 0.000(2) 0.0160(18) -0.0016(18)
C18 0.045(2) 0.050(2) 0.036(2) -0.0041(18) 0.0170(18) -0.0153(18)
C19 0.050(2) 0.039(2) 0.033(2) 0.0029(16) 0.0107(17) -0.0084(18)
C20 0.038(2) 0.037(2) 0.033(2) 0.0029(16) 0.0039(16) -0.0023(16)
C21 0.0297(18) 0.0308(18) 0.0289(18) -0.0019(15) 0.0045(14) -0.0083(15)
C22 0.0313(19) 0.0363(19) 0.0288(19) 0.0020(15) 0.0024(15) -0.0039(15)
C23 0.042(2) 0.044(2) 0.0284(19) 0.0032(16) 0.0033(16) -0.0080(17)
C24 0.044(2) 0.036(2) 0.036(2) 0.0105(16) 0.0001(17) -0.0048(17)
C25 0.033(2) 0.037(2) 0.042(2) 0.0039(17) 0.0012(16) 0.0031(16)
C26 0.039(2) 0.037(2) 0.0261(18) -0.0033(15) 0.0046(15) -0.0022(16)
C27 0.0317(19) 0.0315(18) 0.0247(17) 0.0042(14) 0.0058(14) -0.0015(14)
C28 0.044(2) 0.0341(19) 0.0290(19) 0.0007(15) 0.0085(16) -0.0002(16)
C29 0.061(3) 0.0295(19) 0.032(2) 0.0001(15) 0.0137(18) 0.0012(18)
C30 0.047(2) 0.038(2) 0.044(2) 0.0049(18) 0.0154(18) 0.0056(18)
C31 0.036(2) 0.042(2) 0.043(2) 0.0088(18) 0.0071(17) 0.0010(17)
C32 0.036(2) 0.036(2) 0.0321(19) 0.0036(15) 0.0070(16) -0.0013(16)
C33 0.0288(18) 0.0326(19) 0.0316(19) -0.0010(15) 0.0082(15) 0.0036(15)
C34 0.038(2) 0.0356(19) 0.0283(19) 0.0007(15) 0.0092(15) -0.0018(16)
C35 0.038(2) 0.035(2) 0.039(2) -0.0014(16) 0.0081(17) -0.0027(16)
C36 0.045(2) 0.041(2) 0.029(2) -0.0058(16) 0.0031(16) -0.0045(17)
C37 0.056(2) 0.050(2) 0.0267(19) 0.0006(17) 0.0032(17) -0.0063(19)
C38 0.047(2) 0.0354(19) 0.0276(19) 0.0017(15) 0.0055(16) -0.0062(16)
B2 0.032(2) 0.038(2) 0.028(2) 0.0013(17) 0.0041(17) 0.0006(18)
C39 0.0280(18) 0.039(2) 0.0294(19) 0.0020(15) 0.0057(14) 0.0030(15)
C40 0.044(2) 0.036(2) 0.039(2) 0.0016(17) 0.0050(17) 0.0021(16)
C41 0.053(2) 0.046(2) 0.030(2) -0.0025(18) 0.0000(17) 0.0045(18)
C42 0.048(2) 0.043(2) 0.045(2) -0.0062(18) 0.0015(18) -0.0043(18)
C43 0.048(2) 0.037(2) 0.047(2) -0.0003(18) 0.0084(19) -0.0052(17)
C44 0.040(2) 0.040(2) 0.033(2) 0.0055(17) 0.0066(16) -0.0020(16)
C45 0.0300(18) 0.0337(19) 0.0243(18) 0.0028(14) 0.0005(14) 0.0020(15)
C46 0.0302(19) 0.039(2) 0.0330(19) 0.0006(16) 0.0082(15) -0.0012(16)
C47 0.037(2) 0.040(2) 0.038(2) -0.0040(17) 0.0046(17) -0.0071(17)
C48 0.036(2) 0.045(2) 0.045(2) 0.0099(18) 0.0081(17) -0.0045(17)
C49 0.035(2) 0.043(2) 0.042(2) 0.0111(17) 0.0140(17) 0.0062(17)
C50 0.040(2) 0.0353(19) 0.036(2) 0.0034(16) 0.0089(17) 0.0036(16)
C51 0.0343(19) 0.0314(18) 0.0309(19) 0.0036(15) 0.0079(15) -0.0049(15)
C52 0.0327(19) 0.040(2) 0.035(2) 0.0037(16) 0.0073(16) -0.0030(16)
C53 0.046(2) 0.038(2) 0.042(2) 0.0029(17) 0.0166(18) 0.0017(17)
C54 0.038(2) 0.037(2) 0.057(3) 0.0109(19) 0.0162(19) 0.0049(17)
C55 0.031(2) 0.040(2) 0.048(2) 0.0058(18) -0.0006(17) -0.0016(16)
C56 0.035(2) 0.037(2) 0.037(2) 0.0051(16) 0.0032(16) -0.0013(16)
C57 0.0304(19) 0.0308(18) 0.0330(19) -0.0015(15) 0.0031(15) -0.0055(15)
C58 0.035(2) 0.044(2) 0.033(2) 0.0052(17) 0.0053(16) -0.0024(16)
C59 0.045(2) 0.051(2) 0.034(2) 0.0059(18) 0.0071(17) -0.0028(19)
C60 0.050(2) 0.041(2) 0.032(2) 0.0062(16) -0.0046(17) 0.0007(18)
C61 0.036(2) 0.046(2) 0.038(2) -0.0002(17) -0.0019(17) 0.0097(17)
C62 0.039(2) 0.040(2) 0.033(2) 0.0033(16) 0.0078(16) 0.0037(17)

loop_
_atom_type_symbol
_atom_type_description
_atom_type_scat_dispersion_real
_atom_type_scat_dispersion_imag
_atom_type_scat_source
C C 0.0033 0.0016 'International Tables Vol C Tables 4.2.6.8 and 6.1.1.4'
H H 0.0000 0.0000 'International Tables Vol C Tables 4.2.6.8 and 6.1.1.4'
B B 0.0013 0.0007 'International Tables Vol C Tables 4.2.6.8 and 6.1.1.4'
N N 0.0061 0.0033 'International Tables Vol C Tables 4.2.6.8 and 6.1.1.4'
O O 0.0106 0.0060 'International Tables Vol C Tables 4.2.6.8 and 6.1.1.4'
Na Na 0.0362 0.0249 'International Tables Vol C Tables 4.2.6.8 and 6.1.1.4'
S S 0.1246 0.1234 'International Tables Vol C Tables 4.2.6.8 and 6.1.1.4'

loop_
_geom_angle_atom_site_label_1
_geom_angle_atom_site_label_2
_geom_angle_atom_site_label_3
_geom_angle
_geom_angle_site_symmetry_1
_geom_angle_site_symmetry_3
_geom_angle_publ_flag
N1 S1 C1 100.3(3) . . ?
N1 S1 C12 107.5(3) . . ?
C1 S1 C12 99.2(6) . . ?
C2 C1 S1 109.0(4) . . ?
O1 C2 C1 109.4(4) . . ?
C2 O1 C3 111.4(4) . . ?
C2 O1 Na1 128.5(3) . . ?
C3 O1 Na1 113.5(3) . . ?
O1 C3 C4 108.9(6) . . ?
O2 C4 C3 108.0(8) . . ?
C4 O2 C5 112.0(5) . . ?
C4 O2 Na1 110.6(3) . . ?
C5 O2 Na1 108.0(3) . . ?
O2 C5 C6 107.3(6) . . ?
O3 C6 C5 106.5(6) . . ?
C6 O3 C7 112.3(5) . . ?
C6 O3 Na1 115.4(4) . . ?
C7 O3 Na1 112.8(3) . . ?
O3 C7 C8 106.3(5) . . ?
O4 C8 C7 108.8(5) . . ?
C9 O4 C8 111.1(4) . . ?
C9 O4 Na1 123.0(4) . . ?
C8 O4 Na1 113.0(3) . . ?
O4 C9 C10 110.2(6) . . ?
O5 C10 C9 111.4(6) . . ?
C10 O5 C11 109.9(5) . . ?
O5 C11 C12 108.0(7) . . ?
C11 C12 S1 109.6(5) . . ?
N1X S1X C1X 103.0(9) . . ?
N1X S1X C12X 101.1(8) . . ?
C1X S1X C12X 100.8(6) . . ?
C2X C1X S1X 106.9(10) . . ?
O1X C2X C1X 107.0(11) . . ?
C3X O1X C2X 108.1(13) . . ?
C3X O1X Na1 109.1(14) . . ?
C2X O1X Na1 130.3(10) . . ?
O1X C3X C4X 106.5(17) . . ?
O2X C4X C3X 110(2) . . ?
C4X O2X C5X 111.8(14) . . ?
C4X O2X Na1 116.3(11) . . ?
C5X O2X Na1 111.5(12) . . ?
O2X C5X C6X 108.7(17) . . ?
O3X C6X C5X 106.0(17) . . ?
C6X O3X C7X 112.2(13) . . ?
C6X O3X Na1 110.7(10) . . ?
C7X O3X Na1 115.8(11) . . ?
O3X C7X C8X 107.4(14) . . ?
O4X C8X C7X 110.0(16) . . ?
C8X O4X C9X 108.1(13) . . ?
C8X O4X Na1 110.1(11) . . ?
C9X O4X Na1 127.1(13) . . ?
O4X C9X C10X 110.9(16) . . ?
O5X C10X C9X 112.0(19) . . ?
C11X O5X C10X 116.5(17) . . ?
O5X C11X C12X 117.2(18) . . ?
C11X C12X S1X 100.2(13) . . ?
O7 Na1 O6 163.54(11) . . ?
O7 Na1 O3 92.53(11) . . ?
O6 Na1 O3 102.93(12) . . ?
O7 Na1 O2X 93.6(3) . . ?
O6 Na1 O2X 101.1(3) . . ?
O3 Na1 O2X 46.8(3) . . ?
O7 Na1 O3X 96.7(3) . . ?
O6 Na1 O3X 95.4(3) . . ?
O3 Na1 O3X 23.3(2) . . ?
O2X Na1 O3X 69.5(4) . . ?
O7 Na1 O4 100.48(11) . . ?
O6 Na1 O4 80.33(11) . . ?
O3 Na1 O4 68.57(13) . . ?
O2X Na1 O4 114.3(3) . . ?
O3X Na1 O4 45.3(3) . . ?
O7 Na1 O2 94.30(11) . . ?
O6 Na1 O2 96.52(11) . . ?
O3 Na1 O2 68.82(13) . . ?
O2X Na1 O2 22.1(3) . . ?
O3X Na1 O2 91.4(3) . . ?
O4 Na1 O2 135.29(14) . . ?
O7 Na1 O1 91.05(10) . . ?
O6 Na1 O1 82.35(10) . . ?
O3 Na1 O1 133.92(12) . . ?
O2X Na1 O1 87.2(3) . . ?
O3X Na1 O1 155.8(3) . . ?
O4 Na1 O1 154.63(13) . . ?
O2 Na1 O1 65.09(11) . . ?
O7 Na1 O4X 100.0(3) . . ?
O6 Na1 O4X 75.1(3) . . ?
O3 Na1 O4X 88.5(3) . . ?
O2X Na1 O4X 133.9(4) . . ?
O3X Na1 O4X 65.3(4) . . ?
O4 Na1 O4X 20.0(2) . . ?
O2 Na1 O4X 153.7(3) . . ?
O1 Na1 O4X 135.8(3) . . ?
O7 Na1 O1X 80.4(3) . . ?
O6 Na1 O1X 99.1(3) . . ?
O3 Na1 O1X 110.3(3) . . ?
O2X Na1 O1X 64.5(4) . . ?
O3X Na1 O1X 133.6(4) . . ?
O4 Na1 O1X 178.6(3) . . ?
O2 Na1 O1X 43.4(3) . . ?
O1 Na1 O1X 26.0(3) . . ?
O4X Na1 O1X 161.1(4) . . ?
C14 O6 Na1 120.1(2) . . ?
C13 O7 Na1 118.3(2) . . ?
C15 B1 C33 109.5(2) . . ?
C15 B1 C27 107.4(3) . . ?
C33 B1 C27 109.5(3) . . ?
C15 B1 C21 112.2(3) . . ?
C33 B1 C21 108.7(3) . . ?
C27 B1 C21 109.5(2) . . ?
C20 C15 C16 114.3(3) . . ?
C20 C15 B1 120.3(3) . . ?
C16 C15 B1 125.4(3) . . ?
C17 C16 C15 122.7(3) . . ?
C18 C17 C16 120.7(3) . . ?
C19 C18 C17 118.2(3) . . ?
C18 C19 C20 120.3(3) . . ?
C19 C20 C15 123.8(3) . . ?
C22 C21 C26 114.3(3) . . ?
C22 C21 B1 124.2(3) . . ?
C26 C21 B1 121.3(3) . . ?
C23 C22 C21 122.9(3) . . ?
C24 C23 C22 120.4(3) . . ?
C23 C24 C25 119.0(3) . . ?
C26 C25 C24 120.0(3) . . ?
C25 C26 C21 123.4(3) . . ?
C32 C27 C28 114.8(3) . . ?
C32 C27 B1 124.6(3) . . ?
C28 C27 B1 120.6(3) . . ?
C29 C28 C27 122.6(3) . . ?
C30 C29 C28 120.3(3) . . ?
C31 C30 C29 118.9(3) . . ?
C30 C31 C32 120.1(3) . . ?
C27 C32 C31 123.3(3) . . ?
C34 C33 C38 114.9(3) . . ?
C34 C33 B1 121.6(3) . . ?
C38 C33 B1 123.4(3) . . ?
C35 C34 C33 123.1(3) . . ?
C36 C35 C34 120.5(3) . . ?
C35 C36 C37 118.3(3) . . ?
C36 C37 C38 120.7(3) . . ?
C37 C38 C33 122.6(3) . . ?
C45 B2 C57 108.2(3) . . ?
C45 B2 C51 110.0(3) . . ?
C57 B2 C51 112.6(3) . . ?
C45 B2 C39 109.5(3) . . ?
C57 B2 C39 107.6(3) . . ?
C51 B2 C39 109.0(3) . . ?
C44 C39 C40 115.2(3) . . ?
C44 C39 B2 123.2(3) . . ?
C40 C39 B2 121.6(3) . . ?
C41 C40 C39 122.9(3) . . ?
C42 C41 C40 119.5(3) . . ?
C43 C42 C41 119.2(3) . . ?
C42 C43 C44 120.5(3) . . ?
C43 C44 C39 122.6(3) . . ?
C50 C45 C46 114.5(3) . . ?
C50 C45 B2 121.8(3) . . ?
C46 C45 B2 123.6(3) . . ?
C47 C46 C45 122.8(3) . . ?
C48 C47 C46 120.4(3) . . ?
C49 C48 C47 118.5(3) . . ?
C48 C49 C50 120.5(3) . . ?
C49 C50 C45 123.3(3) . . ?
C56 C51 C52 114.4(3) . . ?
C56 C51 B2 123.8(3) . . ?
C52 C51 B2 121.7(3) . . ?
C53 C52 C51 123.0(3) . . ?
C54 C53 C52 120.3(3) . . ?
C55 C54 C53 118.9(3) . . ?
C54 C55 C56 120.2(3) . . ?
C55 C56 C51 123.3(3) . . ?
C62 C57 C58 114.1(3) . . ?
C62 C57 B2 120.0(3) . . ?
C58 C57 B2 125.7(3) . . ?
C59 C58 C57 122.8(3) . . ?
C60 C59 C58 120.7(3) . . ?
C59 C60 C61 118.4(3) . . ?
C62 C61 C60 120.2(3) . . ?
C61 C62 C57 123.6(3) . . ?

loop_
_geom_bond_atom_site_label_1
_geom_bond_atom_site_label_2
_geom_bond_distance
_geom_bond_site_symmetry_2
_geom_bond_publ_flag
N1 S1 1.611(4) . ?
S1 C1 1.812(6) . ?
S1 C12 1.817(8) . ?
C1 C2 1.519(8) . ?
C2 O1 1.413(5) . ?
O1 C3 1.441(6) . ?
O1 Na1 2.627(3) . ?
C3 C4 1.487(11) . ?
C4 O2 1.414(10) . ?
O2 C5 1.430(6) . ?
O2 Na1 2.480(4) . ?
C5 C6 1.494(9) . ?
C6 O3 1.434(9) . ?
O3 C7 1.437(6) . ?
O3 Na1 2.381(4) . ?
C7 C8 1.493(8) . ?
C8 O4 1.429(7) . ?
O4 C9 1.427(7) . ?
O4 Na1 2.460(4) . ?
C9 C10 1.506(9) . ?
C10 O5 1.425(9) . ?
O5 C11 1.428(7) . ?
C11 C12 1.520(12) . ?
N1X S1X 1.602(13) . ?
S1X C1X 1.797(12) . ?
S1X C12X 1.861(12) . ?
C1X C2X 1.532(15) . ?
C2X O1X 1.444(15) . ?
O1X C3X 1.441(18) . ?
O1X Na1 2.784(12) . ?
C3X C4X 1.49(2) . ?
C4X O2X 1.405(17) . ?
O2X C5X 1.415(19) . ?
O2X Na1 2.389(12) . ?
C5X C6X 1.50(2) . ?
C6X O3X 1.414(16) . ?
O3X C7X 1.434(17) . ?
O3X Na1 2.457(12) . ?
C7X C8X 1.485(18) . ?
C8X O4X 1.425(16) . ?
O4X C9X 1.429(18) . ?
O4X Na1 2.691(12) . ?
C9X C10X 1.504(19) . ?
C10X O5X 1.415(16) . ?
O5X C11X 1.408(18) . ?
C11X C12X 1.57(2) . ?
Na1 O7 2.299(3) . ?
Na1 O6 2.312(3) . ?
O6 C14 1.415(4) . ?
C13 O7 1.434(4) . ?
B1 C15 1.642(5) . ?
B1 C33 1.642(5) . ?
B1 C27 1.654(5) . ?
B1 C21 1.655(5) . ?
C15 C20 1.398(4) . ?
C15 C16 1.398(4) . ?
C16 C17 1.396(5) . ?
C17 C18 1.383(5) . ?
C18 C19 1.377(5) . ?
C19 C20 1.387(4) . ?
C21 C22 1.402(4) . ?
C21 C26 1.412(4) . ?
C22 C23 1.393(4) . ?
C23 C24 1.376(5) . ?
C24 C25 1.385(5) . ?
C25 C26 1.382(4) . ?
C27 C32 1.387(4) . ?
C27 C28 1.411(4) . ?
C28 C29 1.389(4) . ?
C29 C30 1.381(5) . ?
C30 C31 1.375(5) . ?
C31 C32 1.397(4) . ?
C33 C34 1.400(4) . ?
C33 C38 1.402(4) . ?
C34 C35 1.384(4) . ?
C35 C36 1.380(4) . ?
C36 C37 1.385(5) . ?
C37 C38 1.387(4) . ?
B2 C45 1.648(5) . ?
B2 C57 1.648(5) . ?
B2 C51 1.650(5) . ?
B2 C39 1.660(5) . ?
C39 C44 1.394(4) . ?
C39 C40 1.407(4) . ?
C40 C41 1.391(5) . ?
C41 C42 1.386(5) . ?
C42 C43 1.376(5) . ?
C43 C44 1.387(5) . ?
C45 C50 1.398(4) . ?
C45 C46 1.404(4) . ?
C46 C47 1.391(4) . ?
C47 C48 1.384(5) . ?
C48 C49 1.376(5) . ?
C49 C50 1.387(4) . ?
C51 C56 1.398(4) . ?
C51 C52 1.408(4) . ?
C52 C53 1.389(4) . ?
C53 C54 1.379(5) . ?
C54 C55 1.379(5) . ?
C55 C56 1.390(5) . ?
C57 C62 1.402(4) . ?
C57 C58 1.405(4) . ?
C58 C59 1.394(5) . ?
C59 C60 1.374(5) . ?
C60 C61 1.387(5) . ?
C61 C62 1.383(4) . ?

loop_
_geom_torsion_atom_site_label_1
_geom_torsion_atom_site_label_2
_geom_torsion_atom_site_label_3
_geom_torsion_atom_site_label_4
_geom_torsion
_geom_torsion_site_symmetry_1
_geom_torsion_site_symmetry_2
_geom_torsion_site_symmetry_3
_geom_torsion_site_symmetry_4
_geom_torsion_publ_flag
N1 S1 C1 C2 -64.5(4) . . . . ?
C12 S1 C1 C2 -174.3(4) . . . . ?
S1 C1 C2 O1 -56.1(5) . . . . ?
C1 C2 O1 C3 -172.7(4) . . . . ?
C1 C2 O1 Na1 -23.5(5) . . . . ?
C2 O1 C3 C4 -177.8(6) . . . . ?
Na1 O1 C3 C4 28.1(7) . . . . ?
O1 C3 C4 O2 -60.2(8) . . . . ?
C3 C4 O2 C5 -176.1(5) . . . . ?
C3 C4 O2 Na1 63.4(7) . . . . ?
C4 O2 C5 C6 -176.3(6) . . . . ?
Na1 O2 C5 C6 -54.3(5) . . . . ?
O2 C5 C6 O3 64.6(6) . . . . ?
C5 C6 O3 C7 -173.2(5) . . . . ?
C5 C6 O3 Na1 -42.1(7) . . . . ?
C6 O3 C7 C8 -174.3(5) . . . . ?
Na1 O3 C7 C8 53.3(5) . . . . ?
O3 C7 C8 O4 -60.4(6) . . . . ?
C7 C8 O4 C9 -178.2(5) . . . . ?
C7 C8 O4 Na1 38.9(5) . . . . ?
C8 O4 C9 C10 162.4(5) . . . . ?
Na1 O4 C9 C10 -59.0(6) . . . . ?
O4 C9 C10 O5 71.2(7) . . . . ?
C9 C10 O5 C11 175.8(5) . . . . ?
C10 O5 C11 C12 -166.2(6) . . . . ?
O5 C11 C12 S1 -41.8(10) . . . . ?
N1 S1 C12 C11 -170.7(7) . . . . ?
C1 S1 C12 C11 -66.8(9) . . . . ?
N1X S1X C1X C2X 78.2(13) . . . . ?
C12X S1X C1X C2X -177.7(11) . . . . ?
S1X C1X C2X O1X 53.1(15) . . . . ?
C1X C2X O1X C3X 168(2) . . . . ?
C1X C2X O1X Na1 -55.5(16) . . . . ?
C2X O1X C3X C4X -177(2) . . . . ?
Na1 O1X C3X C4X 37(3) . . . . ?
O1X C3X C4X O2X -64(3) . . . . ?
C3X C4X O2X C5X -170(2) . . . . ?
C3X C4X O2X Na1 61(2) . . . . ?
C4X O2X C5X C6X 179.0(17) . . . . ?
Na1 O2X C5X C6X -49(2) . . . . ?
O2X C5X C6X O3X 66(2) . . . . ?
C5X C6X O3X C7X -179.0(16) . . . . ?
C5X C6X O3X Na1 -47.9(15) . . . . ?
C6X O3X C7X C8X -177.5(15) . . . . ?
Na1 O3X C7X C8X 54.1(19) . . . . ?
O3X C7X C8X O4X -63(2) . . . . ?
C7X C8X O4X C9X -176(2) . . . . ?
C7X C8X O4X Na1 40.8(17) . . . . ?
C8X O4X C9X C10X 173(2) . . . . ?
Na1 O4X C9X C10X -52(3) . . . . ?
O4X C9X C10X O5X 64(3) . . . . ?
C9X C10X O5X C11X 167(3) . . . . ?
C10X O5X C11X C12X 162(3) . . . . ?
O5X C11X C12X S1X -34(4) . . . . ?
N1X S1X C12X C11X -81(2) . . . . ?
C1X S1X C12X C11X 173(2) . . . . ?
C6 O3 Na1 O7 104.3(4) . . . . ?
C7 O3 Na1 O7 -124.8(3) . . . . ?
C6 O3 Na1 O6 -81.4(4) . . . . ?
C7 O3 Na1 O6 49.5(3) . . . . ?
C6 O3 Na1 O2X 11.7(6) . . . . ?
C7 O3 Na1 O2X 142.6(5) . . . . ?
C6 O3 Na1 O3X -154.6(9) . . . . ?
C7 O3 Na1 O3X -23.7(7) . . . . ?
C6 O3 Na1 O4 -155.4(4) . . . . ?
C7 O3 Na1 O4 -24.5(3) . . . . ?
C6 O3 Na1 O2 10.7(4) . . . . ?
C7 O3 Na1 O2 141.6(3) . . . . ?
C6 O3 Na1 O1 10.4(5) . . . . ?
C7 O3 Na1 O1 141.3(3) . . . . ?
C6 O3 Na1 O4X -155.7(5) . . . . ?
C7 O3 Na1 O4X -24.8(4) . . . . ?
C6 O3 Na1 O1X 23.6(5) . . . . ?
C7 O3 Na1 O1X 154.4(4) . . . . ?
C4X O2X Na1 O7 50.9(12) . . . . ?
C5X O2X Na1 O7 -78.8(12) . . . . ?
C4X O2X Na1 O6 -121.6(12) . . . . ?
C5X O2X Na1 O6 108.7(11) . . . . ?
C4X O2X Na1 O3 141.0(14) . . . . ?
C5X O2X Na1 O3 11.3(10) . . . . ?
C4X O2X Na1 O3X 146.7(13) . . . . ?
C5X O2X Na1 O3X 17.0(11) . . . . ?
C4X O2X Na1 O4 154.1(11) . . . . ?
C5X O2X Na1 O4 24.4(12) . . . . ?
C4X O2X Na1 O2 -41.7(11) . . . . ?
C5X O2X Na1 O2 -171.4(17) . . . . ?
C4X O2X Na1 O1 -39.9(12) . . . . ?
C5X O2X Na1 O1 -169.7(12) . . . . ?
C4X O2X Na1 O4X 158.5(11) . . . . ?
C5X O2X Na1 O4X 28.8(14) . . . . ?
C4X O2X Na1 O1X -26.7(12) . . . . ?
C5X O2X Na1 O1X -156.5(13) . . . . ?
C4X O2X Na1 S1X -37.7(13) . . . . ?
C5X O2X Na1 S1X -167.5(11) . . . . ?
C6X O3X Na1 O7 109.4(10) . . . . ?
C7X O3X Na1 O7 -121.5(11) . . . . ?
C6X O3X Na1 O6 -81.8(10) . . . . ?
C7X O3X Na1 O6 47.4(11) . . . . ?
C6X O3X Na1 O3 28.6(8) . . . . ?
C7X O3X Na1 O3 157.7(16) . . . . ?
C6X O3X Na1 O2X 18.0(10) . . . . ?
C7X O3X Na1 O2X 147.2(12) . . . . ?
C6X O3X Na1 O4 -152.5(12) . . . . ?
C7X O3X Na1 O4 -23.3(10) . . . . ?
C6X O3X Na1 O2 14.9(10) . . . . ?
C7X O3X Na1 O2 144.0(11) . . . . ?
C6X O3X Na1 O1 1.6(15) . . . . ?
C7X O3X Na1 O1 130.8(10) . . . . ?
C6X O3X Na1 O4X -152.6(11) . . . . ?
C7X O3X Na1 O4X -23.5(11) . . . . ?
C6X O3X Na1 O1X 26.2(12) . . . . ?
C7X O3X Na1 O1X 155.4(10) . . . . ?
C9 O4 Na1 O7 -57.9(4) . . . . ?
C8 O4 Na1 O7 80.0(3) . . . . ?
C9 O4 Na1 O6 105.4(4) . . . . ?
C8 O4 Na1 O6 -116.7(3) . . . . ?
C9 O4 Na1 O3 -146.5(4) . . . . ?
C8 O4 Na1 O3 -8.6(3) . . . . ?
C9 O4 Na1 O2X -156.7(5) . . . . ?
C8 O4 Na1 O2X -18.8(5) . . . . ?
C9 O4 Na1 O3X -146.9(6) . . . . ?
C8 O4 Na1 O3X -9.1(5) . . . . ?
C9 O4 Na1 O2 -165.0(4) . . . . ?
C8 O4 Na1 O2 -27.2(4) . . . . ?
C9 O4 Na1 O1 57.8(5) . . . . ?
C8 O4 Na1 O1 -164.3(3) . . . . ?
C9 O4 Na1 O4X 32.6(9) . . . . ?
C8 O4 Na1 O4X 170.5(11) . . . . ?
C4 O2 Na1 O7 55.6(5) . . . . ?
C5 O2 Na1 O7 -67.3(3) . . . . ?
C4 O2 Na1 O6 -112.0(5) . . . . ?
C5 O2 Na1 O6 125.1(3) . . . . ?
C4 O2 Na1 O3 146.6(5) . . . . ?
C5 O2 Na1 O3 23.7(3) . . . . ?
C4 O2 Na1 O2X 144.5(10) . . . . ?
C5 O2 Na1 O2X 21.6(8) . . . . ?
C4 O2 Na1 O3X 152.4(6) . . . . ?
C5 O2 Na1 O3X 29.5(4) . . . . ?
C4 O2 Na1 O4 165.2(5) . . . . ?
C5 O2 Na1 O4 42.3(4) . . . . ?
C4 O2 Na1 O1 -33.6(5) . . . . ?
C5 O2 Na1 O1 -156.5(3) . . . . ?
C4 O2 Na1 O4X 178.7(8) . . . . ?
C5 O2 Na1 O4X 55.8(8) . . . . ?
C4 O2 Na1 O1X -15.7(6) . . . . ?
C5 O2 Na1 O1X -138.5(6) . . . . ?
C2 O1 Na1 O7 118.9(3) . . . . ?
C3 O1 Na1 O7 -92.5(3) . . . . ?
C2 O1 Na1 O6 -46.0(3) . . . . ?
C3 O1 Na1 O6 102.6(3) . . . . ?
C2 O1 Na1 O3 -146.6(3) . . . . ?
C3 O1 Na1 O3 2.0(4) . . . . ?
C2 O1 Na1 O2X -147.6(4) . . . . ?
C3 O1 Na1 O2X 1.1(4) . . . . ?
C2 O1 Na1 O3X -132.2(8) . . . . ?
C3 O1 Na1 O3X 16.4(8) . . . . ?
C2 O1 Na1 O4 1.3(5) . . . . ?
C3 O1 Na1 O4 149.9(4) . . . . ?
C2 O1 Na1 O2 -146.9(3) . . . . ?
C3 O1 Na1 O2 1.8(3) . . . . ?
C2 O1 Na1 O4X 13.3(6) . . . . ?
C3 O1 Na1 O4X 162.0(5) . . . . ?
C2 O1 Na1 O1X -175.7(7) . . . . ?
C3 O1 Na1 O1X -27.1(7) . . . . ?
C8X O4X Na1 O7 82.7(11) . . . . ?
C9X O4X Na1 O7 -51.2(17) . . . . ?
C8X O4X Na1 O6 -113.4(11) . . . . ?
C9X O4X Na1 O6 112.7(17) . . . . ?
C8X O4X Na1 O3 -9.7(10) . . . . ?
C9X O4X Na1 O3 -143.5(17) . . . . ?
C8X O4X Na1 O2X -22.3(13) . . . . ?
C9X O4X Na1 O2X -156.2(16) . . . . ?
C8X O4X Na1 O3X -10.1(10) . . . . ?
C9X O4X Na1 O3X -144.0(18) . . . . ?
C8X O4X Na1 O4 -10.5(9) . . . . ?
C9X O4X Na1 O4 -144(2) . . . . ?
C8X O4X Na1 O2 -39.4(14) . . . . ?
C9X O4X Na1 O2 -173.2(15) . . . . ?
C8X O4X Na1 O1 -175.3(9) . . . . ?
C9X O4X Na1 O1 50.8(19) . . . . ?
C8X O4X Na1 O1X 172.4(12) . . . . ?
C9X O4X Na1 O1X 39(2) . . . . ?
C3X O1X Na1 O7 -106(2) . . . . ?
C2X O1X Na1 O7 117.1(12) . . . . ?
C3X O1X Na1 O6 90(2) . . . . ?
C2X O1X Na1 O6 -46.2(12) . . . . ?
C3X O1X Na1 O3 -17(2) . . . . ?
C2X O1X Na1 O3 -153.7(11) . . . . ?
C3X O1X Na1 O2X -8(2) . . . . ?
C2X O1X Na1 O2X -144.2(13) . . . . ?
C3X O1X Na1 O3X -16(2) . . . . ?
C2X O1X Na1 O3X -152.8(11) . . . . ?
C3X O1X Na1 O2 0(2) . . . . ?
C2X O1X Na1 O2 -136.1(14) . . . . ?
C3X O1X Na1 O1 141(2) . . . . ?
C2X O1X Na1 O1 4.3(9) . . . . ?
C3X O1X Na1 O4X 161(2) . . . . ?
C2X O1X Na1 O4X 24(2) . . . . ?
O7 Na1 O6 C14 -122.1(4) . . . . ?
O3 Na1 O6 C14 78.4(3) . . . . ?
O2X Na1 O6 C14 30.5(4) . . . . ?
O3X Na1 O6 C14 100.7(4) . . . . ?
O4 Na1 O6 C14 143.6(3) . . . . ?
O2 Na1 O6 C14 8.7(3) . . . . ?
O1 Na1 O6 C14 -55.1(3) . . . . ?
O4X Na1 O6 C14 163.3(4) . . . . ?
O1X Na1 O6 C14 -35.1(4) . . . . ?
O6 Na1 O7 C13 -132.1(4) . . . . ?
O3 Na1 O7 C13 27.9(3) . . . . ?
O2X Na1 O7 C13 74.7(4) . . . . ?
O3X Na1 O7 C13 4.9(4) . . . . ?
O4 Na1 O7 C13 -40.8(3) . . . . ?
O2 Na1 O7 C13 96.8(3) . . . . ?
O1 Na1 O7 C13 161.9(2) . . . . ?
O4X Na1 O7 C13 -61.1(4) . . . . ?
O1X Na1 O7 C13 138.1(3) . . . . ?
C33 B1 C15 C20 -78.2(4) . . . . ?
C27 B1 C15 C20 40.6(4) . . . . ?
C21 B1 C15 C20 161.0(3) . . . . ?
C33 B1 C15 C16 99.0(4) . . . . ?
C27 B1 C15 C16 -142.1(3) . . . . ?
C21 B1 C15 C16 -21.7(4) . . . . ?
C20 C15 C16 C17 0.8(5) . . . . ?
B1 C15 C16 C17 -176.6(3) . . . . ?
C15 C16 C17 C18 0.1(5) . . . . ?
C16 C17 C18 C19 -0.1(5) . . . . ?
C17 C18 C19 C20 -0.8(5) . . . . ?
C18 C19 C20 C15 1.8(5) . . . . ?
C16 C15 C20 C19 -1.7(5) . . . . ?
B1 C15 C20 C19 175.8(3) . . . . ?
C15 B1 C21 C22 -115.5(3) . . . . ?
C33 B1 C21 C22 123.3(3) . . . . ?
C27 B1 C21 C22 3.7(4) . . . . ?
C15 B1 C21 C26 69.5(4) . . . . ?
C33 B1 C21 C26 -51.7(4) . . . . ?
C27 B1 C21 C26 -171.3(3) . . . . ?
C26 C21 C22 C23 -0.8(4) . . . . ?
B1 C21 C22 C23 -176.1(3) . . . . ?
C21 C22 C23 C24 0.2(5) . . . . ?
C22 C23 C24 C25 0.0(5) . . . . ?
C23 C24 C25 C26 0.3(5) . . . . ?
C24 C25 C26 C21 -0.9(5) . . . . ?
C22 C21 C26 C25 1.1(5) . . . . ?
B1 C21 C26 C25 176.6(3) . . . . ?
C15 B1 C27 C32 -128.1(3) . . . . ?
C33 B1 C27 C32 -9.3(4) . . . . ?
C21 B1 C27 C32 109.8(3) . . . . ?
C15 B1 C27 C28 52.0(4) . . . . ?
C33 B1 C27 C28 170.9(3) . . . . ?
C21 B1 C27 C28 -70.0(3) . . . . ?
C32 C27 C28 C29 -0.7(4) . . . . ?
B1 C27 C28 C29 179.1(3) . . . . ?
C27 C28 C29 C30 -0.7(5) . . . . ?
C28 C29 C30 C31 1.5(5) . . . . ?
C29 C30 C31 C32 -0.8(5) . . . . ?
C28 C27 C32 C31 1.4(4) . . . . ?
B1 C27 C32 C31 -178.5(3) . . . . ?
C30 C31 C32 C27 -0.6(5) . . . . ?
C15 B1 C33 C34 -154.8(3) . . . . ?
C27 B1 C33 C34 87.7(3) . . . . ?
C21 B1 C33 C34 -32.0(4) . . . . ?
C15 B1 C33 C38 28.7(4) . . . . ?
C27 B1 C33 C38 -88.8(4) . . . . ?
C21 B1 C33 C38 151.5(3) . . . . ?
C38 C33 C34 C35 1.1(5) . . . . ?
B1 C33 C34 C35 -175.6(3) . . . . ?
C33 C34 C35 C36 -1.1(5) . . . . ?
C34 C35 C36 C37 0.0(5) . . . . ?
C35 C36 C37 C38 0.9(5) . . . . ?
C36 C37 C38 C33 -0.9(5) . . . . ?
C34 C33 C38 C37 -0.1(5) . . . . ?
B1 C33 C38 C37 176.6(3) . . . . ?
C45 B2 C39 C44 137.3(3) . . . . ?
C57 B2 C39 C44 19.9(4) . . . . ?
C51 B2 C39 C44 -102.4(3) . . . . ?
C45 B2 C39 C40 -45.4(4) . . . . ?
C57 B2 C39 C40 -162.8(3) . . . . ?
C51 B2 C39 C40 74.9(4) . . . . ?
C44 C39 C40 C41 2.5(5) . . . . ?
B2 C39 C40 C41 -175.0(3) . . . . ?
C39 C40 C41 C42 -0.5(5) . . . . ?
C40 C41 C42 C43 -1.6(5) . . . . ?
C41 C42 C43 C44 1.6(5) . . . . ?
C42 C43 C44 C39 0.6(5) . . . . ?
C40 C39 C44 C43 -2.6(5) . . . . ?
B2 C39 C44 C43 174.9(3) . . . . ?
C57 B2 C45 C50 84.5(3) . . . . ?
C51 B2 C45 C50 -152.2(3) . . . . ?
C39 B2 C45 C50 -32.4(4) . . . . ?
C57 B2 C45 C46 -93.6(3) . . . . ?
C51 B2 C45 C46 29.7(4) . . . . ?
C39 B2 C45 C46 149.5(3) . . . . ?
C50 C45 C46 C47 -0.4(5) . . . . ?
B2 C45 C46 C47 177.8(3) . . . . ?
C45 C46 C47 C48 -0.7(5) . . . . ?
C46 C47 C48 C49 0.8(5) . . . . ?
C47 C48 C49 C50 0.2(5) . . . . ?
C48 C49 C50 C45 -1.4(5) . . . . ?
C46 C45 C50 C49 1.5(5) . . . . ?
B2 C45 C50 C49 -176.8(3) . . . . ?
C45 B2 C51 C56 102.2(3) . . . . ?
C57 B2 C51 C56 -137.1(3) . . . . ?
C39 B2 C51 C56 -17.8(4) . . . . ?
C45 B2 C51 C52 -75.5(4) . . . . ?
C57 B2 C51 C52 45.3(4) . . . . ?
C39 B2 C51 C52 164.5(3) . . . . ?
C56 C51 C52 C53 0.5(5) . . . . ?
B2 C51 C52 C53 178.4(3) . . . . ?
C51 C52 C53 C54 -0.2(5) . . . . ?
C52 C53 C54 C55 -0.7(5) . . . . ?
C53 C54 C55 C56 1.2(5) . . . . ?
C54 C55 C56 C51 -0.8(5) . . . . ?
C52 C51 C56 C55 0.0(5) . . . . ?
B2 C51 C56 C55 -177.9(3) . . . . ?
C45 B2 C57 C62 -50.0(4) . . . . ?
C51 B2 C57 C62 -171.8(3) . . . . ?
C39 B2 C57 C62 68.2(4) . . . . ?
C45 B2 C57 C58 135.2(3) . . . . ?
C51 B2 C57 C58 13.4(4) . . . . ?
C39 B2 C57 C58 -106.6(3) . . . . ?
C62 C57 C58 C59 1.2(5) . . . . ?
B2 C57 C58 C59 176.3(3) . . . . ?
C57 C58 C59 C60 -1.9(5) . . . . ?
C58 C59 C60 C61 0.8(5) . . . . ?
C59 C60 C61 C62 0.9(5) . . . . ?
C60 C61 C62 C57 -1.6(5) . . . . ?
C58 C57 C62 C61 0.5(5) . . . . ?
B2 C57 C62 C61 -174.8(3) . . . . ?
